data_1565463
loop_
_publ_author_name
'Valderrama-Garc\'ia, Bianca X.'
'Rufino-Felipe, Ernesto'
'Vald\'es, Hugo'
'Hernandez-Ortega, Sim\'on'
'Aguilar-Castillo, Bethsy Adriana'
'Morales-Morales, David'

_publ_section_title
;
 Novel and facile procedure for the synthesis of Ni(II) and Pd(II) PSCOP
 pincer complexes. Evaluation of their catalytic activity on C-S, C-Se and
 C-C cross coupling reactions
;
_journal_name_full 'Inorganica Chimica Acta'
_journal_page_first 119283
_journal_paper_doi 10.1016/j.ica.2019.119283
_journal_volume 502
_journal_year 2020
_chemical_formula_moiety 'C22 H39 Cl Ni O P2 S'
_chemical_formula_sum 'C22 H39 Cl Ni O P2 S'
_chemical_formula_weight 507.69
_space_group_IT_number 9
_space_group_name_Hall 'C -2yc'
_space_group_name_H-M_alt 'C 1 c 1'
_symmetry_cell_setting monoclinic
_symmetry_space_group_name_Hall 'C -2yc'
_symmetry_space_group_name_H-M 'C 1 c 1'
_atom_sites_solution_hydrogens geom
_atom_sites_solution_primary direct
_atom_sites_solution_secondary difmap
_audit_creation_method SHELXL-97
_cell_angle_alpha 90.00
_cell_angle_beta 99.8290(10)
_cell_angle_gamma 90.00
_cell_formula_units_Z 20
_cell_length_a 73.218(6)
_cell_length_b 7.9782(6)
_cell_length_c 21.9591(17)
_cell_measurement_reflns_used 9995
_cell_measurement_temperature 123(2)
_cell_measurement_theta_max 25.32
_cell_measurement_theta_min 2.31
_cell_volume 12639.1(17)
_computing_cell_refinement 'SMART V 5.625 (Bruker, 1999)'
_computing_data_collection 'SMART V 5.625 (Bruker, 1999)'
_computing_data_reduction 'SAINT V 7.34A (Bruker, 2006)'
_computing_molecular_graphics 'SHELXTL V 6.12 (Sheldrick, 2000)'
_computing_publication_material 'SHELXTL V 6.12 (Sheldrick, 2000)'
_computing_structure_refinement 'SHELXTL V 6.12 (Sheldrick, 2000)'
_computing_structure_solution 'SHELXTL V 6.12 (Sheldrick, 2000)'
_diffrn_ambient_temperature 123(2)
_diffrn_detector_area_resol_mean 0.661
_diffrn_measured_fraction_theta_full 0.993
_diffrn_measured_fraction_theta_max 0.993
_diffrn_measurement_device_type 'Bruker Smart Apex CCD diffractometer 01-670'
_diffrn_measurement_method \w-scans
_diffrn_radiation_monochromator graphite
_diffrn_radiation_source 'fine-focus sealed tube'
_diffrn_radiation_type MoK\a
_diffrn_radiation_wavelength 0.71073
_diffrn_reflns_av_R_equivalents 0.0488
_diffrn_reflns_av_sigmaI/netI 0.0801
_diffrn_reflns_limit_h_max 88
_diffrn_reflns_limit_h_min -87
_diffrn_reflns_limit_k_max 9
_diffrn_reflns_limit_k_min -9
_diffrn_reflns_limit_l_max 26
_diffrn_reflns_limit_l_min -26
_diffrn_reflns_number 36327
_diffrn_reflns_theta_full 25.36
_diffrn_reflns_theta_max 25.36
_diffrn_reflns_theta_min 1.87
_diffrn_standards_decay_% 0
_exptl_absorpt_coefficient_mu 1.093
_exptl_absorpt_correction_T_max 0.8480
_exptl_absorpt_correction_T_min 0.7015
_exptl_absorpt_correction_type multi-scan
_exptl_absorpt_process_details '(Sheldrick, 2008)'
_exptl_crystal_colour yellow
_exptl_crystal_density_diffrn 1.334
_exptl_crystal_density_method 'not measured'
_exptl_crystal_description prism
_exptl_crystal_F_000 5400
_exptl_crystal_size_max 0.392
_exptl_crystal_size_mid 0.322
_exptl_crystal_size_min 0.162
_refine_diff_density_max 1.387
_refine_diff_density_min -0.573
_refine_diff_density_rms 0.104
_refine_ls_abs_structure_details 'Flack H D (1983), Acta Cryst. A39, 876-881'
_refine_ls_abs_structure_Flack 0.539(12)
_refine_ls_extinction_method none
_refine_ls_goodness_of_fit_ref 1.037
_refine_ls_hydrogen_treatment noref
_refine_ls_matrix_type full
_refine_ls_number_parameters 1419
_refine_ls_number_reflns 20770
_refine_ls_number_restraints 337
_refine_ls_restrained_S_all 1.039
_refine_ls_R_factor_all 0.0739
_refine_ls_R_factor_gt 0.0612
_refine_ls_shift/su_max 0.001
_refine_ls_shift/su_mean 0.000
_refine_ls_structure_factor_coef Fsqd
_refine_ls_weighting_details 'calc w=1/[\s^2^(Fo^2^)+(0.0771P)^2^+6.5714P] where P=(Fo^2^+2Fc^2^)/3'
_refine_ls_weighting_scheme calc
_refine_ls_wR_factor_gt 0.1367
_refine_ls_wR_factor_ref 0.1446
_reflns_number_gt 17642
_reflns_number_total 20770
_reflns_threshold_expression >2sigma(I)
_cod_data_source_file ICA-2020-502-119283.cif
_cod_data_source_block 123MMD10
_cod_depositor_comments
;
The following automatic conversions were performed:

data item '_symmetry_cell_setting' value 'Monoclinic' was changed to
'monoclinic' in accordance with the built-in table derived from the
CIF Core dictionary named 'cif_core.dic' version 2.4.5 last updated
on 2014-11-21.

Automatic conversion script
Id: cif_fix_values 8738 2021-04-28 16:35:53Z antanas 
;
_cod_original_sg_symbol_Hall 'c -2yc'
_cod_original_sg_symbol_H-M 'C c'
_cod_database_code 1565463

loop_
_symmetry_equiv_pos_as_xyz
'x, y, z'
'x, -y, z+1/2'
'x+1/2, y+1/2, z'
'x+1/2, -y+1/2, z+1/2'

loop_
_atom_site_label
_atom_site_type_symbol
_atom_site_fract_x
_atom_site_fract_y
_atom_site_fract_z
_atom_site_U_iso_or_equiv
_atom_site_adp_type
_atom_site_occupancy
_atom_site_symmetry_multiplicity
_atom_site_calc_flag
_atom_site_refinement_flags
_atom_site_disorder_assembly
_atom_site_disorder_group
Ni1 Ni 0.356455(12) 0.37852(11) 0.27738(4) 0.01871(19) Uani 1 1 d . . .
Cl1 Cl 0.37943(3) 0.2422(3) 0.33443(8) 0.0361(5) Uani 1 1 d . . .
S1 S 0.34629(3) 0.4329(3) 0.11938(8) 0.0397(5) Uani 1 1 d . . .
P1 P 0.34572(3) 0.4699(2) 0.35733(8) 0.0198(4) Uani 1 1 d . . .
P2 P 0.36335(3) 0.2949(2) 0.18816(7) 0.0191(4) Uani 1 1 d . . .
O1 O 0.32582(7) 0.5720(6) 0.3289(2) 0.0313(12) Uani 1 1 d . . .
C1 C 0.33615(9) 0.4995(8) 0.2326(3) 0.0204(15) Uani 1 1 d . . .
C2 C 0.32313(11) 0.5781(9) 0.2629(3) 0.0272(17) Uani 1 1 d . . .
C3 C 0.30774(11) 0.6661(10) 0.2363(4) 0.0334(19) Uani 1 1 d . . .
H3 H 0.2996 0.7162 0.2605 0.040 Uiso 1 1 calc R . .
C4 C 0.30458(11) 0.6784(10) 0.1728(4) 0.0346(19) Uani 1 1 d . . .
H4 H 0.2940 0.7376 0.1527 0.042 Uiso 1 1 calc R . .
C5 C 0.31613(10) 0.6087(9) 0.1388(3) 0.0288(17) Uani 1 1 d . . .
H5 H 0.3138 0.6204 0.0951 0.035 Uiso 1 1 calc R . .
C6 C 0.33194(10) 0.5167(8) 0.1683(3) 0.0218(15) Uani 1 1 d . . .
C7 C 0.35932(11) 0.6392(8) 0.4014(3) 0.0263(17) Uani 1 1 d . . .
C8 C 0.37797(11) 0.5785(11) 0.4346(4) 0.039(2) Uani 1 1 d . . .
H6 H 0.3840 0.5125 0.4060 0.058 Uiso 1 1 calc R . .
H7 H 0.3762 0.5085 0.4698 0.058 Uiso 1 1 calc R . .
H8 H 0.3858 0.6750 0.4493 0.058 Uiso 1 1 calc R . .
C9 C 0.36226(16) 0.7686(10) 0.3516(4) 0.055(3) Uani 1 1 d . . .
H9 H 0.3687 0.8670 0.3715 0.083 Uiso 1 1 calc R . .
H10 H 0.3502 0.8026 0.3282 0.083 Uiso 1 1 calc R . .
H11 H 0.3697 0.7181 0.3234 0.083 Uiso 1 1 calc R . .
C10 C 0.34849(13) 0.7266(11) 0.4478(4) 0.042(2) Uani 1 1 d . . .
H12 H 0.3549 0.8300 0.4631 0.063 Uiso 1 1 calc R . .
H13 H 0.3478 0.6512 0.4826 0.063 Uiso 1 1 calc R . .
H14 H 0.3359 0.7536 0.4268 0.063 Uiso 1 1 calc R . .
C11 C 0.33644(10) 0.3098(9) 0.4074(3) 0.0252(16) Uani 1 1 d . . .
C12 C 0.32875(12) 0.1700(10) 0.3621(4) 0.040(2) Uani 1 1 d . . .
H15 H 0.3389 0.1186 0.3449 0.060 Uiso 1 1 calc R . .
H16 H 0.3197 0.2174 0.3284 0.060 Uiso 1 1 calc R . .
H17 H 0.3227 0.0847 0.3839 0.060 Uiso 1 1 calc R . .
C13 C 0.32066(11) 0.3820(11) 0.4373(4) 0.043(2) Uani 1 1 d . . .
H18 H 0.3133 0.2900 0.4502 0.065 Uiso 1 1 calc R . .
H19 H 0.3127 0.4529 0.4074 0.065 Uiso 1 1 calc R . .
H20 H 0.3259 0.4492 0.4735 0.065 Uiso 1 1 calc R . .
C14 C 0.35141(12) 0.2361(10) 0.4569(3) 0.0338(18) Uani 1 1 d . . .
H21 H 0.3565 0.3246 0.4858 0.051 Uiso 1 1 calc R . .
H22 H 0.3613 0.1883 0.4374 0.051 Uiso 1 1 calc R . .
H23 H 0.3460 0.1480 0.4794 0.051 Uiso 1 1 calc R . .
C15 C 0.38654(9) 0.3497(9) 0.1695(3) 0.0230(16) Uani 1 1 d . . .
C16 C 0.39055(16) 0.5298(12) 0.1924(4) 0.063(3) Uani 1 1 d . . .
H24 H 0.3933 0.5306 0.2377 0.094 Uiso 1 1 calc R . .
H25 H 0.3797 0.6002 0.1783 0.094 Uiso 1 1 calc R . .
H26 H 0.4012 0.5736 0.1760 0.094 Uiso 1 1 calc R . .
C17 C 0.40163(12) 0.2363(15) 0.2030(4) 0.062(3) Uani 1 1 d . . .
H27 H 0.4137 0.2726 0.1942 0.093 Uiso 1 1 calc R . .
H28 H 0.3993 0.1206 0.1890 0.093 Uiso 1 1 calc R . .
H29 H 0.4017 0.2426 0.2477 0.093 Uiso 1 1 calc R . .
C18 C 0.38746(11) 0.3417(12) 0.1007(3) 0.039(2) Uani 1 1 d . . .
H30 H 0.3992 0.3903 0.0934 0.058 Uiso 1 1 calc R . .
H31 H 0.3771 0.4051 0.0774 0.058 Uiso 1 1 calc R . .
H32 H 0.3867 0.2246 0.0870 0.058 Uiso 1 1 calc R . .
C19 C 0.35635(10) 0.0704(9) 0.1703(3) 0.0277(17) Uani 1 1 d . . .
C20 C 0.33727(14) 0.0552(13) 0.1871(5) 0.068(3) Uani 1 1 d . . .
H33 H 0.3284 0.1198 0.1578 0.101 Uiso 1 1 calc R . .
H34 H 0.3375 0.0988 0.2290 0.101 Uiso 1 1 calc R . .
H35 H 0.3335 -0.0629 0.1856 0.101 Uiso 1 1 calc R . .
C21 C 0.35558(13) 0.0201(10) 0.1029(3) 0.038(2) Uani 1 1 d . . .
H36 H 0.3682 0.0163 0.0934 0.057 Uiso 1 1 calc R . .
H37 H 0.3482 0.1024 0.0760 0.057 Uiso 1 1 calc R . .
H38 H 0.3498 -0.0907 0.0958 0.057 Uiso 1 1 calc R . .
C22 C 0.36955(16) -0.0483(11) 0.2101(4) 0.058(3) Uani 1 1 d . . .
H39 H 0.3636 -0.1577 0.2118 0.087 Uiso 1 1 calc R . .
H40 H 0.3728 -0.0024 0.2519 0.087 Uiso 1 1 calc R . .
H41 H 0.3808 -0.0615 0.1921 0.087 Uiso 1 1 calc R . .
Ni2 Ni 0.455703(12) 0.86743(11) 0.50348(4) 0.0193(2) Uani 1 1 d . . .
Cl2 Cl 0.47653(2) 0.7220(2) 0.46397(8) 0.0278(4) Uani 1 1 d . . .
S2 S 0.45082(3) 0.9409(3) 0.65453(8) 0.0351(5) Uani 1 1 d . . .
P3 P 0.44244(3) 0.9551(2) 0.41318(8) 0.0226(4) Uani 1 1 d . . .
P4 P 0.46574(3) 0.7911(2) 0.60044(8) 0.0206(4) Uani 1 1 d . . .
O2 O 0.42285(7) 1.0517(6) 0.4247(2) 0.0265(11) Uani 1 1 d . . .
C101 C 0.43662(10) 0.9911(8) 0.5321(3) 0.0231(16) Uani 1 1 d . . .
C102 C 0.42260(10) 1.0666(9) 0.4877(4) 0.0283(17) Uani 1 1 d . . .
C103 C 0.40748(11) 1.1583(10) 0.5029(4) 0.038(2) Uani 1 1 d . . .
H103 H 0.3984 1.2053 0.4714 0.046 Uiso 1 1 calc R . .
C104 C 0.40625(11) 1.1773(10) 0.5629(4) 0.040(2) Uani 1 1 d . . .
H104 H 0.3961 1.2372 0.5740 0.048 Uiso 1 1 calc R . .
C105 C 0.41958(11) 1.1109(9) 0.6084(4) 0.0324(19) Uani 1 1 d . . .
H105 H 0.4186 1.1268 0.6507 0.039 Uiso 1 1 calc R . .
C106 C 0.43449(11) 1.0201(9) 0.5929(4) 0.0312(18) Uani 1 1 d . . .
C107 C 0.43199(11) 0.7969(9) 0.3547(3) 0.0284(17) Uani 1 1 d . . .
C108 C 0.44590(12) 0.7286(11) 0.3164(4) 0.039(2) Uani 1 1 d . . .
H106 H 0.4402 0.6365 0.2903 0.059 Uiso 1 1 calc R . .
H107 H 0.4569 0.6873 0.3441 0.059 Uiso 1 1 calc R . .
H108 H 0.4495 0.8181 0.2903 0.059 Uiso 1 1 calc R . .
C109 C 0.42563(12) 0.6531(10) 0.3939(4) 0.039(2) Uani 1 1 d . . .
H109 H 0.4180 0.6994 0.4224 0.058 Uiso 1 1 calc R . .
H110 H 0.4365 0.5976 0.4175 0.058 Uiso 1 1 calc R . .
H111 H 0.4184 0.5715 0.3664 0.058 Uiso 1 1 calc R . .
C110 C 0.41518(14) 0.8674(11) 0.3108(4) 0.054(3) Uani 1 1 d . . .
H112 H 0.4193 0.9568 0.2856 0.081 Uiso 1 1 calc R . .
H113 H 0.4062 0.9128 0.3350 0.081 Uiso 1 1 calc R . .
H114 H 0.4093 0.7777 0.2838 0.081 Uiso 1 1 calc R . .
C111 C 0.45454(12) 1.1299(9) 0.3799(3) 0.0326(19) Uani 1 1 d . . .
C112 C 0.44228(15) 1.2187(11) 0.3270(4) 0.051(3) Uani 1 1 d . . .
H115 H 0.4476 1.3282 0.3202 0.077 Uiso 1 1 calc R . .
H116 H 0.4299 1.2341 0.3373 0.077 Uiso 1 1 calc R . .
H117 H 0.4414 1.1510 0.2894 0.077 Uiso 1 1 calc R . .
C113 C 0.47291(12) 1.0688(11) 0.3612(4) 0.045(2) Uani 1 1 d . . .
H118 H 0.4701 0.9959 0.3249 0.068 Uiso 1 1 calc R . .
H119 H 0.4801 1.0062 0.3955 0.068 Uiso 1 1 calc R . .
H120 H 0.4801 1.1657 0.3513 0.068 Uiso 1 1 calc R . .
C114 C 0.45965(13) 1.2519(10) 0.4346(4) 0.043(2) Uani 1 1 d . . .
H121 H 0.4663 1.3483 0.4215 0.064 Uiso 1 1 calc R . .
H122 H 0.4676 1.1944 0.4688 0.064 Uiso 1 1 calc R . .
H123 H 0.4483 1.2906 0.4484 0.064 Uiso 1 1 calc R . .
C115 C 0.45846(11) 0.5704(9) 0.6157(3) 0.0283(17) Uani 1 1 d . . .
C116 C 0.43829(13) 0.5601(12) 0.5823(5) 0.061(3) Uani 1 1 d . . .
H124 H 0.4320 0.4666 0.5992 0.092 Uiso 1 1 calc R . .
H125 H 0.4381 0.5419 0.5380 0.092 Uiso 1 1 calc R . .
H126 H 0.4319 0.6650 0.5884 0.092 Uiso 1 1 calc R . .
C117 C 0.45946(14) 0.5287(11) 0.6839(4) 0.049(2) Uani 1 1 d . . .
H127 H 0.4527 0.6136 0.7033 0.074 Uiso 1 1 calc R . .
H128 H 0.4724 0.5273 0.7044 0.074 Uiso 1 1 calc R . .
H129 H 0.4539 0.4183 0.6879 0.074 Uiso 1 1 calc R . .
C118 C 0.46987(15) 0.4443(9) 0.5870(4) 0.050(3) Uani 1 1 d . . .
H130 H 0.4824 0.4398 0.6111 0.076 Uiso 1 1 calc R . .
H131 H 0.4705 0.4779 0.5445 0.076 Uiso 1 1 calc R . .
H132 H 0.4641 0.3335 0.5868 0.076 Uiso 1 1 calc R . .
C119 C 0.49009(10) 0.8423(9) 0.6365(3) 0.0288(17) Uani 1 1 d . . .
C120 C 0.49389(13) 1.0180(12) 0.6141(4) 0.049(2) Uani 1 1 d . . .
H133 H 0.5063 1.0540 0.6337 0.074 Uiso 1 1 calc R . .
H134 H 0.4846 1.0961 0.6250 0.074 Uiso 1 1 calc R . .
H135 H 0.4932 1.0166 0.5691 0.074 Uiso 1 1 calc R . .
C121 C 0.49347(11) 0.8413(12) 0.7076(4) 0.042(2) Uani 1 1 d . . .
H136 H 0.4941 0.7253 0.7225 0.063 Uiso 1 1 calc R . .
H137 H 0.4833 0.8996 0.7223 0.063 Uiso 1 1 calc R . .
H138 H 0.5052 0.8985 0.7233 0.063 Uiso 1 1 calc R . .
C122 C 0.50401(11) 0.7222(12) 0.6140(4) 0.046(2) Uani 1 1 d . . .
H139 H 0.5166 0.7648 0.6269 0.068 Uiso 1 1 calc R . .
H140 H 0.5013 0.7145 0.5688 0.068 Uiso 1 1 calc R . .
H141 H 0.5030 0.6108 0.6319 0.068 Uiso 1 1 calc R . .
Ni3 Ni 0.652306(12) 0.15091(10) 0.15657(4) 0.01877(19) Uani 1 1 d . A .
Cl3 Cl 0.62993(3) 0.3004(2) 0.18553(8) 0.0317(4) Uani 1 1 d . . .
P5 P 0.66221(2) 0.0559(2) 0.24908(7) 0.0172(4) Uani 1 1 d D . .
P6 P 0.64577(3) 0.2325(2) 0.05961(8) 0.0237(4) Uani 1 1 d D . .
O3 O 0.68171(9) -0.0485(8) 0.2408(3) 0.0410(7) Uani 0.839(6) 1 d PD A 1
S3 S 0.66276(4) 0.0877(4) 0.01183(10) 0.0410(7) Uani 0.839(6) 1 d PD A 1
O3B O 0.66133(13) 0.0970(11) 0.0425(9) 0.0410(7) Uani 0.161(6) 1 d PD A 2
S3B S 0.68628(12) -0.0790(11) 0.2518(4) 0.0410(7) Uani 0.161(6) 1 d PD A 2
C201 C 0.67226(8) 0.0199(6) 0.1343(3) 0.0204(15) Uani 1 1 d D . .
C202 C 0.68457(10) -0.0570(8) 0.1776(3) 0.038(2) Uani 1 1 d D A .
C203 C 0.70005(12) -0.1527(11) 0.1740(4) 0.043(2) Uani 1 1 d . . .
H203 H 0.7073 -0.2048 0.2088 0.051 Uiso 1 1 calc R A 2
C204 C 0.70368(13) -0.1643(11) 0.1172(4) 0.041(2) Uani 1 1 d . A .
H204 H 0.7143 -0.2258 0.1111 0.050 Uiso 1 1 calc R . .
C205 C 0.69272(13) -0.0910(12) 0.0657(4) 0.048(3) Uani 1 1 d . . .
H205 H 0.6958 -0.1032 0.0256 0.058 Uiso 1 1 calc R A .
C206 C 0.67651(9) 0.0046(8) 0.0753(3) 0.0313(18) Uani 1 1 d D A .
C207 C 0.64788(10) -0.1097(9) 0.2769(3) 0.0272(17) Uani 1 1 d . A .
C208 C 0.65757(11) -0.1954(10) 0.3353(3) 0.0332(19) Uani 1 1 d . . .
H206 H 0.6505 -0.2952 0.3433 0.050 Uiso 1 1 calc R A .
H207 H 0.6583 -0.1179 0.3703 0.050 Uiso 1 1 calc R . .
H208 H 0.6701 -0.2283 0.3301 0.050 Uiso 1 1 calc R . .
C209 C 0.64448(12) -0.2396(9) 0.2236(4) 0.0349(19) Uani 1 1 d . . .
H209 H 0.6564 -0.2811 0.2153 0.052 Uiso 1 1 calc R A .
H210 H 0.6377 -0.1863 0.1863 0.052 Uiso 1 1 calc R . .
H211 H 0.6372 -0.3335 0.2356 0.052 Uiso 1 1 calc R . .
C210 C 0.62889(11) -0.0402(10) 0.2863(4) 0.035(2) Uani 1 1 d . . .
H212 H 0.6204 -0.1335 0.2898 0.053 Uiso 1 1 calc R A .
H213 H 0.6237 0.0299 0.2508 0.053 Uiso 1 1 calc R . .
H214 H 0.6304 0.0273 0.3241 0.053 Uiso 1 1 calc R . .
C211 C 0.67134(10) 0.2156(9) 0.3087(3) 0.0251(16) Uani 1 1 d . A .
C212 C 0.68662(12) 0.1468(10) 0.3585(3) 0.0368(19) Uani 1 1 d . . .
H215 H 0.6910 0.2359 0.3881 0.055 Uiso 1 1 calc R A .
H216 H 0.6969 0.1064 0.3393 0.055 Uiso 1 1 calc R . .
H217 H 0.6817 0.0541 0.3801 0.055 Uiso 1 1 calc R . .
C213 C 0.65599(12) 0.2909(10) 0.3395(4) 0.039(2) Uani 1 1 d . . .
H218 H 0.6603 0.3963 0.3599 0.058 Uiso 1 1 calc R A .
H219 H 0.6528 0.2121 0.3702 0.058 Uiso 1 1 calc R . .
H220 H 0.6450 0.3128 0.3081 0.058 Uiso 1 1 calc R . .
C214 C 0.67977(11) 0.3523(9) 0.2742(4) 0.0330(18) Uani 1 1 d . . .
H221 H 0.6699 0.4101 0.2461 0.049 Uiso 1 1 calc R A .
H222 H 0.6885 0.3023 0.2503 0.049 Uiso 1 1 calc R . .
H223 H 0.6863 0.4329 0.3039 0.049 Uiso 1 1 calc R . .
C215 C 0.62269(12) 0.1790(11) 0.0151(4) 0.044(2) Uani 1 1 d D A .
C216 C 0.62163(14) 0.1710(15) -0.0548(4) 0.063(2) Uani 1 1 d . . .
H224 H 0.6298 0.0817 -0.0650 0.094 Uiso 1 1 calc R A .
H225 H 0.6256 0.2786 -0.0697 0.094 Uiso 1 1 calc R . .
H226 H 0.6088 0.1477 -0.0745 0.094 Uiso 1 1 calc R . .
C217 C 0.6095(2) 0.327(2) 0.0231(7) 0.063(2) Uani 0.623(17) 1 d PD A 1
H227 H 0.6148 0.4317 0.0109 0.094 Uiso 0.623(17) 1 calc PR A 1
H228 H 0.6079 0.3339 0.0664 0.094 Uiso 0.623(17) 1 calc PR A 1
H229 H 0.5974 0.3079 -0.0031 0.094 Uiso 0.623(17) 1 calc PR A 1
C218 C 0.6164(3) 0.017(2) 0.0424(8) 0.063(2) Uani 0.623(17) 1 d PD A 1
H230 H 0.6042 -0.0160 0.0197 0.094 Uiso 0.623(17) 1 calc PR A 1
H231 H 0.6156 0.0342 0.0860 0.094 Uiso 0.623(17) 1 calc PR A 1
H232 H 0.6254 -0.0726 0.0390 0.094 Uiso 0.623(17) 1 calc PR A 1
C227 C 0.6054(2) 0.231(4) 0.0419(11) 0.063(2) Uani 0.377(17) 1 d PD A 2
H233 H 0.6053 0.3525 0.0474 0.094 Uiso 0.377(17) 1 calc PR A 2
H234 H 0.6056 0.1757 0.0819 0.094 Uiso 0.377(17) 1 calc PR A 2
H235 H 0.5942 0.1965 0.0134 0.094 Uiso 0.377(17) 1 calc PR A 2
C228 C 0.6226(4) -0.0114(19) 0.0289(14) 0.063(2) Uani 0.377(17) 1 d PD A 2
H236 H 0.6104 -0.0582 0.0117 0.094 Uiso 0.377(17) 1 calc PR A 2
H237 H 0.6251 -0.0295 0.0737 0.094 Uiso 0.377(17) 1 calc PR A 2
H238 H 0.6321 -0.0671 0.0100 0.094 Uiso 0.377(17) 1 calc PR A 2
C219 C 0.6559(2) 0.4456(15) 0.0458(6) 0.040(3) Uani 0.593(17) 1 d PDU A 1
C220 C 0.6551(3) 0.500(4) -0.0202(6) 0.044(4) Uani 0.593(17) 1 d PDU A 1
H239 H 0.6608 0.6107 -0.0211 0.066 Uiso 0.593(17) 1 calc PR A 1
H240 H 0.6422 0.5046 -0.0409 0.066 Uiso 0.593(17) 1 calc PR A 1
H241 H 0.6619 0.4189 -0.0415 0.066 Uiso 0.593(17) 1 calc PR A 1
C221 C 0.6765(2) 0.438(2) 0.0777(7) 0.050(4) Uani 0.593(17) 1 d PDU A 1
H242 H 0.6833 0.3600 0.0552 0.075 Uiso 0.593(17) 1 calc PR A 1
H243 H 0.6772 0.3992 0.1204 0.075 Uiso 0.593(17) 1 calc PR A 1
H244 H 0.6820 0.5498 0.0777 0.075 Uiso 0.593(17) 1 calc PR A 1
C222 C 0.6460(3) 0.5752(19) 0.0812(8) 0.053(4) Uani 0.593(17) 1 d PDU A 1
H22A H 0.6506 0.6878 0.0745 0.080 Uiso 0.593(17) 1 calc PR A 1
H22B H 0.6485 0.5491 0.1254 0.080 Uiso 0.593(17) 1 calc PR A 1
H22C H 0.6326 0.5708 0.0660 0.080 Uiso 0.593(17) 1 calc PR A 1
C229 C 0.6489(3) 0.4656(14) 0.0479(8) 0.040(4) Uani 0.407(17) 1 d PDU A 2
C230 C 0.6522(5) 0.495(6) -0.0167(8) 0.046(5) Uani 0.407(17) 1 d PDU A 2
H245 H 0.6616 0.5822 -0.0165 0.069 Uiso 0.407(17) 1 calc PR A 2
H246 H 0.6406 0.5303 -0.0427 0.069 Uiso 0.407(17) 1 calc PR A 2
H247 H 0.6566 0.3906 -0.0332 0.069 Uiso 0.407(17) 1 calc PR A 2
C231 C 0.6667(3) 0.504(3) 0.0944(10) 0.051(4) Uani 0.407(17) 1 d PDU A 2
H248 H 0.6724 0.6070 0.0818 0.077 Uiso 0.407(17) 1 calc PR A 2
H249 H 0.6755 0.4109 0.0951 0.077 Uiso 0.407(17) 1 calc PR A 2
H250 H 0.6636 0.5197 0.1357 0.077 Uiso 0.407(17) 1 calc PR A 2
C232 C 0.6330(4) 0.578(3) 0.0630(11) 0.046(5) Uani 0.407(17) 1 d PDU A 2
H251 H 0.6383 0.6715 0.0892 0.069 Uiso 0.407(17) 1 calc PR A 2
H252 H 0.6249 0.5119 0.0847 0.069 Uiso 0.407(17) 1 calc PR A 2
H253 H 0.6259 0.6220 0.0245 0.069 Uiso 0.407(17) 1 calc PR A 2
Ni4 Ni 0.757174(13) 0.39071(11) 0.38710(4) 0.0226(2) Uani 1 1 d . B .
Cl4 Cl 0.77993(3) 0.2467(2) 0.35845(8) 0.0348(5) Uani 1 1 d . . .
P7 P 0.74820(3) 0.4894(2) 0.29480(8) 0.0225(4) Uani 1 1 d D . .
P8 P 0.76276(3) 0.3024(2) 0.48375(8) 0.0234(4) Uani 1 1 d D . .
O4 O 0.72902(8) 0.5973(8) 0.3011(3) 0.0439(7) Uani 0.891(5) 1 d PD B 1
S4 S 0.74528(3) 0.4405(4) 0.53117(10) 0.0439(7) Uani 0.891(5) 1 d PD B 1
O4B O 0.74712(13) 0.4377(12) 0.4970(11) 0.0439(7) Uani 0.109(5) 1 d PD B 2
S4B S 0.72394(14) 0.6306(13) 0.2862(5) 0.0439(7) Uani 0.109(5) 1 d PD B 2
C301 C 0.73711(9) 0.5204(7) 0.4081(3) 0.0264(16) Uani 1 1 d D . .
C302 C 0.72507(9) 0.6004(8) 0.3618(3) 0.0288(17) Uani 1 1 d D B .
C303 C 0.70950(12) 0.6947(11) 0.3680(4) 0.043(2) Uani 1 1 d . . .
H303 H 0.7023 0.7510 0.3341 0.052 Uiso 1 1 calc R B 2
C304 C 0.70528(11) 0.7009(10) 0.4272(4) 0.041(2) Uani 1 1 d . B .
H304 H 0.6947 0.7623 0.4343 0.049 Uiso 1 1 calc R . .
C305 C 0.71603(13) 0.6201(11) 0.4756(4) 0.042(2) Uani 1 1 d . . .
H305 H 0.7128 0.6247 0.5156 0.051 Uiso 1 1 calc R B .
C306 C 0.73190(9) 0.5300(8) 0.4661(3) 0.0309(18) Uani 1 1 d D B .
C307 C 0.73875(10) 0.3346(9) 0.2339(3) 0.0254(16) Uani 1 1 d . B .
C308 C 0.75403(11) 0.2559(9) 0.2022(3) 0.0310(18) Uani 1 1 d . . .
H306 H 0.7492 0.1550 0.1796 0.047 Uiso 1 1 calc R B .
H307 H 0.7647 0.2260 0.2336 0.047 Uiso 1 1 calc R . .
H308 H 0.7579 0.3369 0.1733 0.047 Uiso 1 1 calc R . .
C309 C 0.72330(11) 0.4045(10) 0.1857(4) 0.0351(19) Uani 1 1 d . . .
H309 H 0.7184 0.3155 0.1567 0.053 Uiso 1 1 calc R B .
H310 H 0.7281 0.4958 0.1632 0.053 Uiso 1 1 calc R . .
H311 H 0.7133 0.4473 0.2061 0.053 Uiso 1 1 calc R . .
C310 C 0.73086(11) 0.1924(10) 0.2696(4) 0.0350(19) Uani 1 1 d . . .
H312 H 0.7232 0.2408 0.2978 0.053 Uiso 1 1 calc R B .
H313 H 0.7411 0.1287 0.2935 0.053 Uiso 1 1 calc R . .
H314 H 0.7232 0.1176 0.2403 0.053 Uiso 1 1 calc R . .
C311 C 0.76353(11) 0.6548(9) 0.2689(3) 0.0273(17) Uani 1 1 d . B .
C312 C 0.75363(11) 0.7432(9) 0.2094(3) 0.0313(18) Uani 1 1 d . . .
H315 H 0.7407 0.7656 0.2130 0.047 Uiso 1 1 calc R B .
H316 H 0.7540 0.6707 0.1736 0.047 Uiso 1 1 calc R . .
H317 H 0.7599 0.8492 0.2039 0.047 Uiso 1 1 calc R . .
C313 C 0.78207(10) 0.5847(10) 0.2583(4) 0.0344(19) Uani 1 1 d . . .
H318 H 0.7891 0.6727 0.2413 0.052 Uiso 1 1 calc R B .
H319 H 0.7799 0.4910 0.2291 0.052 Uiso 1 1 calc R . .
H320 H 0.7891 0.5453 0.2976 0.052 Uiso 1 1 calc R . .
C314 C 0.76667(14) 0.7785(10) 0.3220(4) 0.043(2) Uani 1 1 d . . .
H321 H 0.7708 0.7183 0.3608 0.065 Uiso 1 1 calc R B .
H322 H 0.7551 0.8373 0.3243 0.065 Uiso 1 1 calc R . .
H323 H 0.7761 0.8599 0.3152 0.065 Uiso 1 1 calc R . .
C315 C 0.75513(11) 0.0820(11) 0.4939(3) 0.046(2) Uani 1 1 d D B .
C316 C 0.75447(14) 0.0299(11) 0.5596(3) 0.0426(16) Uani 1 1 d . . .
H324 H 0.7491 -0.0827 0.5598 0.064 Uiso 1 1 calc R B .
H325 H 0.7468 0.1093 0.5782 0.064 Uiso 1 1 calc R . .
H326 H 0.7671 0.0292 0.5836 0.064 Uiso 1 1 calc R . .
C317 C 0.7632(3) -0.0475(19) 0.4541(8) 0.0426(16) Uani 0.496(14) 1 d PD B 1
H327 H 0.7764 -0.0625 0.4698 0.064 Uiso 0.496(14) 1 calc PR B 1
H328 H 0.7615 -0.0080 0.4112 0.064 Uiso 0.496(14) 1 calc PR B 1
H329 H 0.7567 -0.1546 0.4557 0.064 Uiso 0.496(14) 1 calc PR B 1
C318 C 0.73425(17) 0.092(2) 0.4634(8) 0.0426(16) Uani 0.496(14) 1 d PD B 1
H330 H 0.7279 -0.0110 0.4721 0.064 Uiso 0.496(14) 1 calc PR B 1
H331 H 0.7333 0.1057 0.4186 0.064 Uiso 0.496(14) 1 calc PR B 1
H332 H 0.7284 0.1884 0.4803 0.064 Uiso 0.496(14) 1 calc PR B 1
C327 C 0.7713(2) -0.031(2) 0.4782(8) 0.0426(16) Uani 0.504(14) 1 d PD B 2
H333 H 0.7830 0.0031 0.5039 0.064 Uiso 0.504(14) 1 calc PR B 2
H334 H 0.7722 -0.0170 0.4345 0.064 Uiso 0.504(14) 1 calc PR B 2
H335 H 0.7687 -0.1483 0.4864 0.064 Uiso 0.504(14) 1 calc PR B 2
C328 C 0.7384(2) 0.035(2) 0.4442(7) 0.0426(16) Uani 0.504(14) 1 d PD B 2
H336 H 0.7353 -0.0836 0.4489 0.064 Uiso 0.504(14) 1 calc PR B 2
H337 H 0.7416 0.0527 0.4031 0.064 Uiso 0.504(14) 1 calc PR B 2
H338 H 0.7278 0.1046 0.4491 0.064 Uiso 0.504(14) 1 calc PR B 2
C319 C 0.78616(11) 0.3550(9) 0.5292(3) 0.0341(19) Uani 1 1 d D B .
C320 C 0.78618(12) 0.3454(13) 0.5985(4) 0.0470(17) Uani 1 1 d . . .
H339 H 0.7970 0.4047 0.6206 0.071 Uiso 1 1 calc R B .
H340 H 0.7866 0.2277 0.6115 0.071 Uiso 1 1 calc R . .
H341 H 0.7749 0.3975 0.6080 0.071 Uiso 1 1 calc R . .
C321 C 0.7926(3) 0.5210(18) 0.5068(8) 0.0470(17) Uani 0.556(18) 1 d PD B 1
H342 H 0.7823 0.6009 0.5012 0.071 Uiso 0.556(18) 1 calc PR B 1
H343 H 0.7969 0.5045 0.4673 0.071 Uiso 0.556(18) 1 calc PR B 1
H344 H 0.8028 0.5651 0.5374 0.071 Uiso 0.556(18) 1 calc PR B 1
C322 C 0.7992(2) 0.213(2) 0.5176(8) 0.0470(17) Uani 0.556(18) 1 d PD B 1
H345 H 0.8112 0.2279 0.5442 0.071 Uiso 0.556(18) 1 calc PR B 1
H346 H 0.8007 0.2141 0.4742 0.071 Uiso 0.556(18) 1 calc PR B 1
H347 H 0.7938 0.1051 0.5271 0.071 Uiso 0.556(18) 1 calc PR B 1
C331 C 0.7862(3) 0.5454(15) 0.5195(10) 0.0470(17) Uani 0.444(18) 1 d PD B 2
H348 H 0.7753 0.5948 0.5330 0.071 Uiso 0.444(18) 1 calc PR B 2
H349 H 0.7859 0.5697 0.4756 0.071 Uiso 0.444(18) 1 calc PR B 2
H350 H 0.7975 0.5933 0.5437 0.071 Uiso 0.444(18) 1 calc PR B 2
C332 C 0.8030(2) 0.292(3) 0.5038(9) 0.0470(17) Uani 0.444(18) 1 d PD B 2
H351 H 0.8142 0.3141 0.5340 0.071 Uiso 0.444(18) 1 calc PR B 2
H352 H 0.8038 0.3508 0.4651 0.071 Uiso 0.444(18) 1 calc PR B 2
H353 H 0.8018 0.1715 0.4960 0.071 Uiso 0.444(18) 1 calc PR B 2
Ni5 Ni 0.556288(13) 0.30513(11) 0.35948(4) 0.0222(2) Uani 1 1 d . C .
Cl5 Cl 0.58192(3) 0.1631(3) 0.39302(9) 0.0399(5) Uani 1 1 d . . .
P9 P 0.56540(2) 0.3821(2) 0.27426(8) 0.0206(4) Uani 1 1 d . . .
P10 P 0.54282(3) 0.2324(2) 0.43735(8) 0.0251(4) Uani 1 1 d . . .
C401 C 0.53452(10) 0.4335(9) 0.3299(3) 0.0297(17) Uani 1 1 d D . .
S5 S 0.51874(5) 0.3893(5) 0.43167(16) 0.0323(10) Uani 0.642(7) 1 d PDU C 1
O5 O 0.54886(18) 0.4895(18) 0.2369(6) 0.025(2) Uani 0.642(7) 1 d PDU C 1
C402 C 0.53405(17) 0.5117(18) 0.2713(5) 0.024(2) Uani 0.642(7) 1 d PDU C 1
C403 C 0.51929(15) 0.6143(13) 0.2422(5) 0.0260(19) Uani 0.642(7) 1 d PDU C 1
H403 H 0.5195 0.6643 0.2030 0.031 Uiso 0.642(7) 1 calc PR C 1
C404 C 0.50452(17) 0.6387(15) 0.2733(6) 0.032(2) Uani 0.642(7) 1 d PDU C 1
H404 H 0.4944 0.7077 0.2555 0.039 Uiso 0.642(7) 1 calc PR C 1
C405 C 0.50435(18) 0.5643(17) 0.3295(6) 0.030(2) Uani 0.642(7) 1 d PDU C 1
H405 H 0.4939 0.5793 0.3492 0.036 Uiso 0.642(7) 1 calc PR C 1
C406 C 0.51881(15) 0.4691(17) 0.3577(6) 0.025(2) Uani 0.642(7) 1 d PDU C 1
S5B S 0.54359(12) 0.5227(13) 0.2253(4) 0.0262(18) Uani 0.358(7) 1 d PDU C 2
O5B O 0.5240(3) 0.327(2) 0.4291(7) 0.035(3) Uani 0.358(7) 1 d PDU C 2
C432 C 0.5217(3) 0.424(3) 0.3725(9) 0.030(3) Uani 0.358(7) 1 d PDU C 2
C433 C 0.5041(2) 0.508(2) 0.3627(9) 0.030(3) Uani 0.358(7) 1 d PDU C 2
H442 H 0.4954 0.4948 0.3900 0.036 Uiso 0.358(7) 1 calc PR C 2
C434 C 0.5006(3) 0.610(3) 0.3108(9) 0.031(3) Uani 0.358(7) 1 d PDU C 2
H443 H 0.4900 0.6798 0.3051 0.037 Uiso 0.358(7) 1 calc PR C 2
C435 C 0.5121(3) 0.612(3) 0.2675(10) 0.030(2) Uani 0.358(7) 1 d PDU C 2
H444 H 0.5086 0.6750 0.2307 0.036 Uiso 0.358(7) 1 calc PR C 2
C436 C 0.5281(3) 0.526(3) 0.2758(8) 0.028(3) Uani 0.358(7) 1 d PDU C 2
C407 C 0.56710(11) 0.2078(9) 0.2176(3) 0.0281(17) Uani 1 1 d . C .
C408 C 0.56332(13) 0.2679(10) 0.1501(4) 0.041(2) Uani 1 1 d . . .
H406 H 0.5729 0.3479 0.1434 0.061 Uiso 1 1 calc R C .
H407 H 0.5512 0.3226 0.1415 0.061 Uiso 1 1 calc R . .
H408 H 0.5635 0.1717 0.1225 0.061 Uiso 1 1 calc R . .
C409 C 0.55176(11) 0.0840(9) 0.2273(4) 0.0351(19) Uani 1 1 d . . .
H409 H 0.5509 -0.0051 0.1963 0.053 Uiso 1 1 calc R C .
H410 H 0.5399 0.1435 0.2232 0.053 Uiso 1 1 calc R . .
H411 H 0.5547 0.0349 0.2688 0.053 Uiso 1 1 calc R . .
C410 C 0.58567(11) 0.1185(9) 0.2311(4) 0.0338(18) Uani 1 1 d . . .
H412 H 0.5880 0.0806 0.2742 0.051 Uiso 1 1 calc R C .
H413 H 0.5955 0.1957 0.2243 0.051 Uiso 1 1 calc R . .
H414 H 0.5855 0.0215 0.2037 0.051 Uiso 1 1 calc R . .
C411 C 0.58477(10) 0.5378(9) 0.2803(3) 0.0260(16) Uani 1 1 d . C .
C412 C 0.58762(11) 0.6052(9) 0.2181(4) 0.0349(19) Uani 1 1 d . . .
H415 H 0.5967 0.6968 0.2243 0.052 Uiso 1 1 calc R C .
H416 H 0.5758 0.6471 0.1954 0.052 Uiso 1 1 calc R . .
H417 H 0.5922 0.5153 0.1943 0.052 Uiso 1 1 calc R . .
C413 C 0.60292(11) 0.4652(10) 0.3153(3) 0.0329(18) Uani 1 1 d . . .
H418 H 0.6076 0.3799 0.2898 0.049 Uiso 1 1 calc R C .
H419 H 0.6007 0.4143 0.3540 0.049 Uiso 1 1 calc R . .
H420 H 0.6121 0.5551 0.3246 0.049 Uiso 1 1 calc R . .
C414 C 0.57863(11) 0.6807(9) 0.3206(4) 0.0339(18) Uani 1 1 d . . .
H421 H 0.5889 0.7599 0.3320 0.051 Uiso 1 1 calc R C .
H422 H 0.5752 0.6327 0.3582 0.051 Uiso 1 1 calc R . .
H423 H 0.5679 0.7395 0.2972 0.051 Uiso 1 1 calc R . .
C415 C 0.53353(13) 0.0105(11) 0.4293(4) 0.047(2) Uani 1 1 d . C .
C416 C 0.54874(17) -0.1138(13) 0.4319(6) 0.081(4) Uani 1 1 d . . .
H424 H 0.5565 -0.1105 0.4728 0.121 Uiso 1 1 calc R C .
H425 H 0.5563 -0.0866 0.4003 0.121 Uiso 1 1 calc R . .
H426 H 0.5435 -0.2262 0.4242 0.121 Uiso 1 1 calc R . .
C417 C 0.52136(15) 0.0132(14) 0.3631(4) 0.068(3) Uani 1 1 d . . .
H427 H 0.5288 0.0560 0.3332 0.103 Uiso 1 1 calc R C .
H428 H 0.5106 0.0861 0.3633 0.103 Uiso 1 1 calc R . .
H429 H 0.5171 -0.1007 0.3514 0.103 Uiso 1 1 calc R . .
C418 C 0.52130(14) -0.0292(11) 0.4770(4) 0.053(2) Uani 1 1 d . . .
H430 H 0.5156 -0.1396 0.4683 0.079 Uiso 1 1 calc R C .
H431 H 0.5116 0.0561 0.4751 0.079 Uiso 1 1 calc R . .
H432 H 0.5289 -0.0297 0.5184 0.079 Uiso 1 1 calc R . .
C419 C 0.55446(12) 0.2848(11) 0.5172(3) 0.039(2) Uani 1 1 d . C .
C420 C 0.56354(16) 0.4526(15) 0.5103(5) 0.077(4) Uani 1 1 d . . .
H433 H 0.5694 0.4933 0.5511 0.116 Uiso 1 1 calc R C .
H434 H 0.5541 0.5332 0.4916 0.116 Uiso 1 1 calc R . .
H435 H 0.5730 0.4399 0.4838 0.116 Uiso 1 1 calc R . .
C421 C 0.54087(14) 0.3060(12) 0.5628(4) 0.051(2) Uani 1 1 d . . .
H436 H 0.5478 0.3315 0.6040 0.077 Uiso 1 1 calc R C .
H437 H 0.5339 0.2020 0.5645 0.077 Uiso 1 1 calc R . .
H438 H 0.5323 0.3980 0.5490 0.077 Uiso 1 1 calc R . .
C422 C 0.56846(16) 0.1494(15) 0.5423(4) 0.073(4) Uani 1 1 d . . .
H439 H 0.5786 0.1485 0.5182 0.110 Uiso 1 1 calc R C .
H440 H 0.5623 0.0399 0.5391 0.110 Uiso 1 1 calc R . .
H441 H 0.5735 0.1730 0.5857 0.110 Uiso 1 1 calc R . .

loop_
_atom_site_aniso_label
_atom_site_aniso_U_11
_atom_site_aniso_U_22
_atom_site_aniso_U_33
_atom_site_aniso_U_23
_atom_site_aniso_U_13
_atom_site_aniso_U_12
Ni1 0.0202(5) 0.0201(5) 0.0149(4) -0.0018(3) 0.0003(4) 0.0059(4)
Cl1 0.0362(11) 0.0486(12) 0.0203(9) -0.0027(8) -0.0041(8) 0.0229(9)
S1 0.0406(13) 0.0549(14) 0.0223(9) -0.0027(9) 0.0012(9) 0.0220(11)
P1 0.0231(10) 0.0191(9) 0.0179(8) 0.0026(7) 0.0057(8) 0.0038(8)
P2 0.0214(10) 0.0185(9) 0.0163(8) -0.0012(7) 0.0001(7) 0.0060(7)
O1 0.042(3) 0.039(3) 0.011(2) 0.007(2) 0.003(2) 0.010(3)
C1 0.017(4) 0.017(3) 0.025(4) -0.001(3) -0.003(3) 0.006(3)
C2 0.030(4) 0.026(4) 0.024(4) 0.005(3) -0.001(3) -0.002(3)
C3 0.023(4) 0.041(5) 0.037(4) 0.002(4) 0.005(4) 0.016(4)
C4 0.026(4) 0.029(4) 0.050(5) 0.003(4) 0.009(4) 0.006(3)
C5 0.033(5) 0.032(4) 0.017(3) 0.008(3) -0.010(3) -0.010(3)
C6 0.029(4) 0.018(4) 0.017(3) 0.000(3) -0.002(3) -0.002(3)
C7 0.041(5) 0.016(4) 0.024(4) -0.003(3) 0.010(3) -0.003(3)
C8 0.042(5) 0.043(5) 0.031(4) -0.022(4) 0.008(4) -0.009(4)
C9 0.116(9) 0.020(4) 0.039(5) -0.006(4) 0.037(6) -0.028(5)
C10 0.060(6) 0.037(5) 0.032(4) -0.014(4) 0.019(4) 0.001(4)
C11 0.026(4) 0.023(4) 0.028(4) 0.003(3) 0.010(3) 0.002(3)
C12 0.038(5) 0.033(5) 0.046(5) 0.006(4) -0.001(4) -0.010(4)
C13 0.035(5) 0.048(5) 0.051(5) 0.013(4) 0.021(4) -0.005(4)
C14 0.047(5) 0.025(4) 0.027(4) 0.007(3) 0.001(4) -0.002(4)
C15 0.012(4) 0.036(4) 0.021(3) -0.002(3) 0.002(3) -0.003(3)
C16 0.093(8) 0.048(6) 0.056(6) -0.027(5) 0.039(6) -0.044(6)
C17 0.024(5) 0.116(10) 0.045(5) 0.027(6) 0.004(4) -0.001(5)
C18 0.019(4) 0.069(6) 0.027(4) -0.002(4) 0.001(3) 0.005(4)
C19 0.032(4) 0.019(4) 0.033(4) -0.009(3) 0.009(4) -0.010(3)
C20 0.054(6) 0.059(7) 0.097(8) -0.049(6) 0.033(6) -0.032(5)
C21 0.070(6) 0.020(4) 0.023(4) -0.006(3) 0.003(4) -0.006(4)
C22 0.096(9) 0.031(5) 0.037(5) 0.000(4) -0.019(5) -0.008(5)
Ni2 0.0176(5) 0.0212(5) 0.0187(4) 0.0019(4) 0.0019(4) 0.0024(4)
Cl2 0.0269(10) 0.0318(10) 0.0252(9) 0.0037(7) 0.0058(8) 0.0101(8)
S2 0.0389(12) 0.0427(12) 0.0249(9) 0.0022(8) 0.0088(9) 0.0091(10)
P3 0.0277(11) 0.0184(9) 0.0199(9) 0.0005(7) -0.0013(8) 0.0038(8)
P4 0.0206(10) 0.0219(10) 0.0195(8) 0.0036(7) 0.0035(8) 0.0033(8)
O2 0.037(3) 0.019(3) 0.018(2) -0.0008(19) -0.010(2) 0.008(2)
C101 0.020(4) 0.015(4) 0.034(4) -0.002(3) 0.004(3) -0.001(3)
C102 0.022(4) 0.015(4) 0.044(4) 0.002(3) -0.004(4) -0.001(3)
C103 0.027(5) 0.025(4) 0.058(5) -0.003(4) -0.005(4) 0.011(3)
C104 0.034(5) 0.026(4) 0.066(6) -0.005(4) 0.023(5) 0.009(4)
C105 0.044(5) 0.015(4) 0.044(4) -0.004(3) 0.023(4) 0.000(3)
C106 0.031(5) 0.023(4) 0.041(5) 0.001(3) 0.008(4) -0.008(3)
C107 0.033(5) 0.018(4) 0.029(4) 0.000(3) -0.007(3) 0.006(3)
C108 0.044(5) 0.045(5) 0.027(4) -0.014(4) 0.000(4) 0.004(4)
C109 0.036(5) 0.027(4) 0.050(5) -0.001(4) -0.004(4) -0.005(4)
C110 0.061(7) 0.040(5) 0.047(5) -0.014(4) -0.032(5) 0.008(5)
C111 0.048(5) 0.021(4) 0.027(4) 0.000(3) 0.001(4) 0.000(4)
C112 0.087(8) 0.038(5) 0.024(4) 0.009(4) 0.000(5) 0.009(5)
C113 0.050(6) 0.034(5) 0.056(6) 0.010(4) 0.020(5) -0.008(4)
C114 0.066(6) 0.022(4) 0.036(4) -0.001(3) -0.005(4) -0.013(4)
C115 0.033(4) 0.018(4) 0.033(4) 0.003(3) 0.002(3) -0.004(3)
C116 0.045(6) 0.037(5) 0.095(8) 0.027(5) -0.006(6) -0.020(5)
C117 0.077(7) 0.028(5) 0.047(5) 0.007(4) 0.020(5) 0.000(5)
C118 0.090(8) 0.010(4) 0.058(6) -0.001(4) 0.031(5) -0.007(4)
C119 0.025(4) 0.033(4) 0.027(4) -0.002(3) 0.000(3) -0.003(3)
C120 0.046(6) 0.049(6) 0.048(5) 0.018(4) -0.006(4) -0.008(5)
C121 0.027(5) 0.066(6) 0.030(4) -0.006(4) -0.004(4) 0.002(4)
C122 0.020(4) 0.075(7) 0.041(5) -0.007(4) 0.004(4) 0.008(4)
Ni3 0.0175(5) 0.0196(4) 0.0190(4) 0.0021(3) 0.0024(4) 0.0017(4)
Cl3 0.0306(11) 0.0318(10) 0.0357(10) 0.0097(8) 0.0139(9) 0.0123(8)
P5 0.0179(9) 0.0165(9) 0.0178(8) 0.0013(7) 0.0044(7) 0.0021(7)
P6 0.0308(11) 0.0216(10) 0.0172(8) 0.0031(7) -0.0003(8) 0.0025(8)
O3 0.0398(15) 0.0677(17) 0.0140(11) 0.0109(10) 0.0000(10) 0.0133(12)
S3 0.0398(15) 0.0677(17) 0.0140(11) 0.0109(10) 0.0000(10) 0.0133(12)
O3B 0.0398(15) 0.0677(17) 0.0140(11) 0.0109(10) 0.0000(10) 0.0133(12)
S3B 0.0398(15) 0.0677(17) 0.0140(11) 0.0109(10) 0.0000(10) 0.0133(12)
C201 0.013(4) 0.022(4) 0.027(4) -0.004(3) 0.005(3) -0.005(3)
C202 0.022(5) 0.027(4) 0.068(6) -0.004(4) 0.011(4) -0.004(4)
C203 0.031(5) 0.041(5) 0.058(6) 0.004(4) 0.011(4) 0.010(4)
C204 0.041(5) 0.039(5) 0.044(5) 0.005(4) 0.007(4) 0.010(4)
C205 0.053(6) 0.057(6) 0.043(5) -0.018(4) 0.032(5) -0.030(5)
C206 0.028(4) 0.040(5) 0.026(4) -0.012(3) 0.007(3) -0.004(4)
C207 0.022(4) 0.026(4) 0.034(4) 0.004(3) 0.007(3) 0.001(3)
C208 0.034(5) 0.029(4) 0.038(4) 0.013(3) 0.010(4) 0.007(4)
C209 0.039(5) 0.024(4) 0.038(4) -0.006(3) -0.003(4) -0.009(4)
C210 0.036(5) 0.034(5) 0.041(5) 0.016(4) 0.019(4) 0.000(4)
C211 0.029(4) 0.016(4) 0.029(4) -0.006(3) 0.002(3) 0.000(3)
C212 0.038(5) 0.038(5) 0.029(4) -0.012(3) -0.007(4) -0.003(4)
C213 0.046(5) 0.033(5) 0.039(5) -0.011(4) 0.013(4) 0.008(4)
C214 0.029(5) 0.026(4) 0.041(5) 0.002(3) 0.000(4) 0.001(3)
C215 0.027(5) 0.063(6) 0.038(5) -0.003(4) -0.004(4) 0.007(4)
C216 0.038(4) 0.108(6) 0.038(4) 0.004(4) -0.009(3) -0.025(4)
C217 0.038(4) 0.108(6) 0.038(4) 0.004(4) -0.009(3) -0.025(4)
C218 0.038(4) 0.108(6) 0.038(4) 0.004(4) -0.009(3) -0.025(4)
C227 0.038(4) 0.108(6) 0.038(4) 0.004(4) -0.009(3) -0.025(4)
C228 0.038(4) 0.108(6) 0.038(4) 0.004(4) -0.009(3) -0.025(4)
C219 0.064(7) 0.024(5) 0.033(5) 0.010(4) 0.014(5) -0.005(5)
C220 0.074(10) 0.025(7) 0.033(5) 0.010(6) 0.011(5) -0.005(7)
C221 0.067(8) 0.050(9) 0.033(7) 0.007(6) 0.006(5) -0.015(7)
C222 0.092(10) 0.028(6) 0.042(7) -0.001(6) 0.016(7) -0.001(7)
C229 0.072(9) 0.020(6) 0.030(5) 0.006(5) 0.015(6) -0.005(6)
C230 0.076(11) 0.032(9) 0.034(6) 0.006(8) 0.021(6) -0.003(9)
C231 0.081(9) 0.031(9) 0.042(7) -0.002(7) 0.009(7) -0.015(8)
C232 0.086(10) 0.021(9) 0.034(10) 0.004(8) 0.022(9) 0.002(9)
Ni4 0.0218(5) 0.0260(5) 0.0200(4) 0.0024(4) 0.0042(4) 0.0046(4)
Cl4 0.0373(12) 0.0407(11) 0.0292(9) 0.0081(8) 0.0140(9) 0.0175(9)
P7 0.0259(11) 0.0210(10) 0.0203(9) 0.0009(7) 0.0031(8) 0.0055(8)
P8 0.0242(10) 0.0254(10) 0.0198(9) -0.0003(7) 0.0018(8) 0.0019(8)
O4 0.0392(14) 0.0727(17) 0.0202(11) 0.0124(10) 0.0063(10) 0.0214(12)
S4 0.0392(14) 0.0727(17) 0.0202(11) 0.0124(10) 0.0063(10) 0.0214(12)
O4B 0.0392(14) 0.0727(17) 0.0202(11) 0.0124(10) 0.0063(10) 0.0214(12)
S4B 0.0392(14) 0.0727(17) 0.0202(11) 0.0124(10) 0.0063(10) 0.0214(12)
C301 0.018(4) 0.031(4) 0.030(4) -0.005(3) 0.003(3) 0.000(3)
C302 0.019(4) 0.031(4) 0.034(4) -0.004(3) -0.002(3) -0.006(3)
C303 0.035(5) 0.047(5) 0.045(5) -0.004(4) 0.002(4) 0.003(4)
C304 0.021(4) 0.030(4) 0.071(6) -0.006(4) 0.003(4) 0.001(4)
C305 0.053(6) 0.044(5) 0.035(4) -0.013(4) 0.022(4) -0.009(4)
C306 0.026(4) 0.033(4) 0.033(4) -0.001(3) 0.004(4) 0.002(3)
C307 0.024(4) 0.028(4) 0.022(4) -0.002(3) -0.002(3) -0.006(3)
C308 0.040(5) 0.029(4) 0.023(4) -0.008(3) 0.003(4) 0.002(4)
C309 0.033(5) 0.038(5) 0.031(4) 0.004(3) -0.005(4) 0.004(4)
C310 0.037(5) 0.026(4) 0.039(4) -0.012(3) -0.004(4) -0.014(4)
C311 0.032(5) 0.023(4) 0.023(4) 0.006(3) -0.009(3) 0.005(3)
C312 0.032(5) 0.023(4) 0.037(4) 0.014(3) 0.001(4) -0.001(3)
C313 0.017(4) 0.036(5) 0.048(5) -0.005(4) -0.003(4) -0.014(3)
C314 0.068(6) 0.027(5) 0.032(4) -0.005(3) 0.002(4) -0.009(4)
C315 0.070(7) 0.047(5) 0.019(4) 0.004(4) 0.004(4) -0.023(5)
C316 0.072(5) 0.035(3) 0.020(3) -0.010(3) 0.007(3) -0.021(3)
C317 0.072(5) 0.035(3) 0.020(3) -0.010(3) 0.007(3) -0.021(3)
C318 0.072(5) 0.035(3) 0.020(3) -0.010(3) 0.007(3) -0.021(3)
C327 0.072(5) 0.035(3) 0.020(3) -0.010(3) 0.007(3) -0.021(3)
C328 0.072(5) 0.035(3) 0.020(3) -0.010(3) 0.007(3) -0.021(3)
C319 0.036(5) 0.041(5) 0.026(4) -0.003(3) 0.007(4) 0.005(4)
C320 0.034(4) 0.075(5) 0.031(3) -0.004(3) 0.002(3) -0.013(3)
C321 0.034(4) 0.075(5) 0.031(3) -0.004(3) 0.002(3) -0.013(3)
C322 0.034(4) 0.075(5) 0.031(3) -0.004(3) 0.002(3) -0.013(3)
C331 0.034(4) 0.075(5) 0.031(3) -0.004(3) 0.002(3) -0.013(3)
C332 0.034(4) 0.075(5) 0.031(3) -0.004(3) 0.002(3) -0.013(3)
Ni5 0.0193(5) 0.0239(5) 0.0232(4) 0.0036(4) 0.0030(4) 0.0022(4)
Cl5 0.0277(11) 0.0480(12) 0.0440(11) 0.0204(9) 0.0058(9) 0.0100(9)
P9 0.0183(10) 0.0209(9) 0.0224(9) 0.0030(7) 0.0033(8) 0.0017(8)
P10 0.0280(11) 0.0245(10) 0.0230(9) 0.0002(8) 0.0052(8) -0.0065(8)
C401 0.028(4) 0.025(4) 0.034(4) -0.018(3) -0.001(3) -0.003(3)
S5 0.026(2) 0.042(2) 0.0319(16) -0.0030(15) 0.0127(14) 0.0080(16)
O5 0.032(6) 0.020(6) 0.022(5) 0.010(4) 0.002(5) 0.014(4)
C402 0.020(5) 0.014(4) 0.035(4) 0.000(4) -0.004(4) 0.008(4)
C403 0.021(4) 0.015(4) 0.038(4) -0.002(4) -0.005(3) 0.008(4)
C404 0.024(5) 0.027(5) 0.043(4) -0.008(4) 0.000(4) 0.010(4)
C405 0.020(4) 0.028(5) 0.040(4) -0.008(3) -0.002(4) 0.009(4)
C406 0.017(4) 0.022(6) 0.036(4) -0.011(3) 0.001(4) 0.009(4)
S5B 0.021(4) 0.026(4) 0.030(4) 0.006(3) 0.000(3) 0.010(3)
O5B 0.028(7) 0.041(7) 0.038(5) -0.013(5) 0.012(5) 0.018(5)
C432 0.021(5) 0.031(6) 0.038(5) -0.018(4) 0.003(5) 0.015(4)
C433 0.019(5) 0.029(6) 0.042(5) -0.011(4) 0.002(5) 0.006(4)
C434 0.020(5) 0.025(6) 0.044(6) -0.011(5) -0.001(4) 0.009(5)
C435 0.021(5) 0.025(5) 0.042(5) -0.007(5) -0.002(4) 0.009(5)
C436 0.019(6) 0.021(6) 0.041(6) -0.006(5) -0.001(4) 0.008(5)
C407 0.032(4) 0.020(4) 0.030(4) -0.007(3) -0.001(3) 0.003(3)
C408 0.059(6) 0.029(4) 0.033(4) 0.000(4) 0.001(4) -0.002(4)
C409 0.035(5) 0.020(4) 0.046(5) -0.010(3) -0.007(4) -0.006(3)
C410 0.035(5) 0.025(4) 0.043(5) -0.002(3) 0.012(4) 0.006(4)
C411 0.032(4) 0.021(4) 0.022(4) -0.005(3) -0.001(3) -0.004(3)
C412 0.035(5) 0.025(4) 0.045(5) 0.005(3) 0.005(4) -0.015(4)
C413 0.031(5) 0.030(4) 0.035(4) -0.001(3) 0.000(4) -0.012(4)
C414 0.031(5) 0.025(4) 0.048(5) -0.001(3) 0.010(4) 0.000(3)
C415 0.062(6) 0.033(5) 0.052(5) -0.017(4) 0.028(5) -0.019(4)
C416 0.100(10) 0.034(6) 0.118(10) -0.003(6) 0.048(9) -0.014(6)
C417 0.076(8) 0.076(8) 0.060(6) -0.025(5) 0.030(6) -0.053(6)
C418 0.065(7) 0.035(5) 0.064(6) 0.001(4) 0.025(5) -0.021(5)
C419 0.038(5) 0.052(5) 0.027(4) -0.008(4) 0.004(4) -0.005(4)
C420 0.074(8) 0.100(9) 0.060(6) -0.043(6) 0.018(6) -0.060(7)
C421 0.073(7) 0.051(6) 0.031(4) -0.010(4) 0.013(5) -0.014(5)
C422 0.078(8) 0.100(9) 0.043(6) 0.014(6) 0.013(6) 0.041(7)

loop_
_atom_type_symbol
_atom_type_description
_atom_type_scat_dispersion_real
_atom_type_scat_dispersion_imag
_atom_type_scat_source
C C 0.0033 0.0016 'International Tables Vol C Tables 4.2.6.8 and 6.1.1.4'
H H 0.0000 0.0000 'International Tables Vol C Tables 4.2.6.8 and 6.1.1.4'
O O 0.0106 0.0060 'International Tables Vol C Tables 4.2.6.8 and 6.1.1.4'
P P 0.1023 0.0942 'International Tables Vol C Tables 4.2.6.8 and 6.1.1.4'
S S 0.1246 0.1234 'International Tables Vol C Tables 4.2.6.8 and 6.1.1.4'
Cl Cl 0.1484 0.1585 'International Tables Vol C Tables 4.2.6.8 and 6.1.1.4'
Ni Ni 0.3393 1.1124 'International Tables Vol C Tables 4.2.6.8 and 6.1.1.4'

loop_
_geom_angle_atom_site_label_1
_geom_angle_atom_site_label_2
_geom_angle_atom_site_label_3
_geom_angle
_geom_angle_site_symmetry_1
_geom_angle_site_symmetry_3
C1 Ni1 P1 83.6(2) . .
C1 Ni1 Cl1 176.6(2) . .
P1 Ni1 Cl1 93.02(7) . .
C1 Ni1 P2 88.4(2) . .
P1 Ni1 P2 171.58(8) . .
Cl1 Ni1 P2 95.00(7) . .
C6 S1 P2 96.0(2) . .
O1 P1 C7 101.2(3) . .
O1 P1 C11 99.7(3) . .
C7 P1 C11 113.9(3) . .
O1 P1 Ni1 105.75(17) . .
C7 P1 Ni1 115.6(2) . .
C11 P1 Ni1 117.4(2) . .
C15 P2 C19 113.8(3) . .
C15 P2 S1 99.9(2) . .
C19 P2 S1 104.0(3) . .
C15 P2 Ni1 118.6(2) . .
C19 P2 Ni1 112.1(2) . .
S1 P2 Ni1 106.35(9) . .
C2 O1 P1 110.6(4) . .
C2 C1 C6 112.6(6) . .
C2 C1 Ni1 121.3(5) . .
C6 C1 Ni1 126.1(5) . .
C3 C2 C1 127.2(7) . .
C3 C2 O1 114.2(6) . .
C1 C2 O1 118.6(6) . .
C2 C3 C4 116.9(7) . .
C5 C4 C3 121.5(8) . .
C4 C5 C6 119.9(7) . .
C1 C6 C5 122.0(6) . .
C1 C6 S1 121.8(5) . .
C5 C6 S1 116.2(5) . .
C8 C7 C9 109.3(7) . .
C8 C7 C10 110.3(6) . .
C9 C7 C10 108.2(6) . .
C8 C7 P1 112.2(5) . .
C9 C7 P1 104.1(5) . .
C10 C7 P1 112.3(5) . .
C14 C11 C12 108.8(6) . .
C14 C11 C13 109.9(6) . .
C12 C11 C13 109.3(7) . .
C14 C11 P1 113.0(5) . .
C12 C11 P1 104.1(5) . .
C13 C11 P1 111.6(5) . .
C17 C15 C18 107.7(6) . .
C17 C15 C16 108.5(8) . .
C18 C15 C16 109.0(7) . .
C17 C15 P2 111.6(5) . .
C18 C15 P2 113.8(5) . .
C16 C15 P2 106.1(5) . .
C20 C19 C22 109.5(8) . .
C20 C19 C21 109.5(7) . .
C22 C19 C21 108.0(7) . .
C20 C19 P2 104.8(5) . .
C22 C19 P2 110.4(5) . .
C21 C19 P2 114.5(5) . .
C101 Ni2 P3 84.0(2) . .
C101 Ni2 Cl2 176.0(2) . .
P3 Ni2 Cl2 92.39(7) . .
C101 Ni2 P4 88.1(2) . .
P3 Ni2 P4 171.93(8) . .
Cl2 Ni2 P4 95.46(7) . .
C106 S2 P4 96.8(3) . .
O2 P3 C111 101.0(3) . .
O2 P3 C107 98.8(3) . .
C111 P3 C107 113.7(3) . .
O2 P3 Ni2 105.69(17) . .
C111 P3 Ni2 115.5(3) . .
C107 P3 Ni2 118.5(2) . .
C119 P4 C115 114.0(3) . .
C119 P4 S2 100.7(2) . .
C115 P4 S2 103.9(2) . .
C119 P4 Ni2 118.9(2) . .
C115 P4 Ni2 111.7(2) . .
S2 P4 Ni2 105.42(10) . .
C102 O2 P3 110.1(4) . .
C106 C101 C102 113.7(6) . .
C106 C101 Ni2 127.8(6) . .
C102 C101 Ni2 118.5(5) . .
O2 C102 C103 115.0(7) . .
O2 C102 C101 121.0(6) . .
C103 C102 C101 124.0(7) . .
C104 C103 C102 118.4(8) . .
C103 C104 C105 120.7(7) . .
C104 C105 C106 120.5(7) . .
C101 C106 C105 122.7(7) . .
C101 C106 S2 120.3(6) . .
C105 C106 S2 117.0(6) . .
C108 C107 C110 108.8(7) . .
C108 C107 C109 109.4(6) . .
C110 C107 C109 109.6(7) . .
C108 C107 P3 112.7(5) . .
C110 C107 P3 112.0(5) . .
C109 C107 P3 104.2(5) . .
C112 C111 C114 109.6(6) . .
C112 C111 C113 111.7(7) . .
C114 C111 C113 107.4(7) . .
C112 C111 P3 112.9(6) . .
C114 C111 P3 103.6(5) . .
C113 C111 P3 111.1(5) . .
C118 C115 C117 109.1(7) . .
C118 C115 C116 108.7(8) . .
C117 C115 C116 109.8(7) . .
C118 C115 P4 110.8(5) . .
C117 C115 P4 114.2(5) . .
C116 C115 P4 104.1(5) . .
C120 C119 C121 109.0(7) . .
C120 C119 C122 107.5(7) . .
C121 C119 C122 108.8(7) . .
C120 C119 P4 106.1(5) . .
C121 C119 P4 113.9(5) . .
C122 C119 P4 111.3(5) . .
C201 Ni3 P5 84.4(2) . .
C201 Ni3 P6 87.9(2) . .
P5 Ni3 P6 172.16(8) . .
C201 Ni3 Cl3 178.0(2) . .
P5 Ni3 Cl3 93.72(7) . .
P6 Ni3 Cl3 93.99(7) . .
O3 P5 C207 102.7(3) . .
O3 P5 C211 101.7(3) . .
C207 P5 C211 114.2(3) . .
C207 P5 S3B 98.5(3) . .
C211 P5 S3B 97.7(3) . .
O3 P5 Ni3 103.0(2) . .
C207 P5 Ni3 116.1(3) . .
C211 P5 Ni3 116.1(2) . .
S3B P5 Ni3 110.9(3) . .
O3B P6 C215 109.3(5) . .
O3B P6 C229 120.3(9) . .
C215 P6 C229 106.0(7) . .
O3B P6 C219 104.1(7) . .
C215 P6 C219 117.9(6) . .
C215 P6 S3 100.0(3) . .
C229 P6 S3 112.1(7) . .
C219 P6 S3 97.5(5) . .
O3B P6 Ni3 89.0(7) . .
C215 P6 Ni3 118.1(3) . .
C229 P6 Ni3 114.2(6) . .
C219 P6 Ni3 113.2(4) . .
S3 P6 Ni3 105.71(10) . .
C202 O3 P5 113.0(5) . .
C206 S3 P6 97.0(3) . .
C206 O3B P6 136.9(14) . .
C202 S3B P5 89.8(5) . .
P5 S3B C203 128.3(5) . .
C202 C201 C206 113.0(6) . .
C202 C201 Ni3 121.0(5) . .
C206 C201 Ni3 125.8(5) . .
C201 C202 C203 132.2(7) . .
C201 C202 O3 118.1(7) . .
C203 C202 O3 109.7(7) . .
C201 C202 S3B 133.5(7) . .
C203 C202 S3B 94.2(7) . .
C204 C203 C202 113.1(8) . .
C204 C203 S3B 160.2(8) . .
C202 C203 S3B 47.2(4) . .
C203 C204 C205 123.6(8) . .
C204 C205 C206 118.2(7) . .
C201 C206 O3B 98.4(10) . .
C201 C206 C205 119.9(6) . .
O3B C206 C205 141.6(9) . .
C201 C206 S3 122.2(6) . .
C205 C206 S3 117.9(6) . .
C208 C207 C210 110.5(6) . .
C208 C207 C209 109.2(6) . .
C210 C207 C209 108.0(7) . .
C208 C207 P5 113.0(5) . .
C210 C207 P5 111.2(5) . .
C209 C207 P5 104.8(5) . .
C214 C211 C212 107.8(6) . .
C214 C211 C213 109.3(6) . .
C212 C211 C213 109.1(6) . .
C214 C211 P5 105.6(5) . .
C212 C211 P5 112.9(5) . .
C213 C211 P5 112.1(5) . .
C216 C215 C218 113.0(10) . .
C216 C215 C227 119.4(12) . .
C216 C215 C228 98.9(13) . .
C227 C215 C228 98.9(17) . .
C216 C215 C217 102.6(9) . .
C218 C215 C217 111.3(11) . .
C228 C215 C217 134.3(14) . .
C216 C215 P6 115.2(6) . .
C218 C215 P6 107.3(8) . .
C227 C215 P6 118.3(11) . .
C228 C215 P6 99.1(12) . .
C217 C215 P6 107.2(7) . .
C220 C219 C222 110.4(11) . .
C220 C219 C221 108.7(12) . .
C222 C219 C221 107.6(12) . .
C220 C219 P6 117.3(14) . .
C222 C219 P6 106.7(10) . .
C221 C219 P6 105.6(9) . .
C230 C229 C231 109.8(15) . .
C230 C229 C232 111.1(13) . .
C231 C229 C232 108.9(14) . .
C230 C229 P6 109(2) . .
C231 C229 P6 102.4(12) . .
C232 C229 P6 115.3(14) . .
C301 Ni4 P7 84.6(2) . .
C301 Ni4 Cl4 177.3(2) . .
P7 Ni4 Cl4 92.63(7) . .
C301 Ni4 P8 88.0(2) . .
P7 Ni4 P8 172.40(8) . .
Cl4 Ni4 P8 94.76(7) . .
O4 P7 C307 100.7(3) . .
O4 P7 C311 102.5(3) . .
C307 P7 C311 114.5(3) . .
C307 P7 S4B 95.0(4) . .
C311 P7 S4B 97.9(4) . .
O4 P7 Ni4 103.6(2) . .
C307 P7 Ni4 116.5(2) . .
C311 P7 Ni4 115.8(2) . .
S4B P7 Ni4 113.5(3) . .
O4B P8 C315 111.5(6) . .
O4B P8 C319 111.2(5) . .
C315 P8 C319 114.2(3) . .
C315 P8 S4 102.4(3) . .
C319 P8 S4 101.4(2) . .
O4B P8 Ni4 86.5(8) . .
C315 P8 Ni4 113.9(2) . .
C319 P8 Ni4 116.3(2) . .
S4 P8 Ni4 106.34(10) . .
C302 O4 P7 113.4(5) . .
C306 S4 P8 96.5(3) . .
C306 O4B P8 141.2(16) . .
C302 S4B P7 86.3(5) . .
P7 S4B C303 123.4(5) . .
C302 C301 C306 114.0(6) . .
C302 C301 Ni4 119.4(5) . .
C306 C301 Ni4 126.2(5) . .
C301 C302 C303 127.4(6) . .
C301 C302 O4 118.6(6) . .
C303 C302 O4 113.9(6) . .
C301 C302 S4B 135.8(7) . .
C303 C302 S4B 96.7(6) . .
C304 C303 C302 115.4(8) . .
C304 C303 S4B 161.5(7) . .
C302 C303 S4B 46.2(4) . .
C305 C304 C303 121.3(8) . .
C304 C305 C306 120.3(7) . .
C301 C306 O4B 95.4(11) . .
C301 C306 C305 121.6(6) . .
O4B C306 C305 143.0(11) . .
C301 C306 S4 121.6(6) . .
C305 C306 S4 116.7(6) . .
C309 C307 C310 108.9(6) . .
C309 C307 C308 110.2(6) . .
C310 C307 C308 107.0(6) . .
C309 C307 P7 113.5(5) . .
C310 C307 P7 104.3(5) . .
C308 C307 P7 112.5(5) . .
C314 C311 C313 109.6(7) . .
C314 C311 C312 109.8(6) . .
C313 C311 C312 109.8(6) . .
C314 C311 P7 104.2(5) . .
C313 C311 P7 112.5(5) . .
C312 C311 P7 110.9(5) . .
C316 C315 C317 115.9(9) . .
C316 C315 C328 117.3(9) . .
C316 C315 C318 103.6(9) . .
C317 C315 C318 103.4(11) . .
C316 C315 C327 101.6(9) . .
C328 C315 C327 103.9(10) . .
C318 C315 C327 130.8(10) . .
C316 C315 P8 115.6(6) . .
C317 C315 P8 114.4(8) . .
C328 C315 P8 111.3(8) . .
C318 C315 P8 100.9(8) . .
C327 C315 P8 105.1(8) . .
C321 C319 C332 81.5(12) . .
C321 C319 C320 114.9(9) . .
C332 C319 C320 119.1(11) . .
C321 C319 C322 110.9(10) . .
C320 C319 C322 103.5(9) . .
C332 C319 C331 104.6(13) . .
C320 C319 C331 101.0(10) . .
C322 C319 C331 133.9(12) . .
C321 C319 P8 109.2(8) . .
C332 C319 P8 117.0(9) . .
C320 C319 P8 111.4(6) . .
C322 C319 P8 106.4(8) . .
C331 C319 P8 99.9(10) . .
C401 Ni5 P9 85.25(17) . .
C401 Ni5 P10 86.93(18) . .
P9 Ni5 P10 171.24(8) . .
C401 Ni5 Cl5 178.3(2) . .
P9 Ni5 Cl5 93.65(7) . .
P10 Ni5 Cl5 94.25(8) . .
O5 P9 C411 100.3(6) . .
O5 P9 C407 100.8(6) . .
C411 P9 C407 113.7(3) . .
C411 P9 S5B 100.5(4) . .
C407 P9 S5B 100.8(4) . .
O5 P9 Ni5 106.1(4) . .
C411 P9 Ni5 117.7(2) . .
C407 P9 Ni5 115.0(2) . .
S5B P9 Ni5 105.9(2) . .
O5B P10 C419 104.8(7) . .
O5B P10 C415 98.4(8) . .
C419 P10 C415 113.4(4) . .
C419 P10 S5 99.4(3) . .
C415 P10 S5 105.2(3) . .
O5B P10 Ni5 106.8(6) . .
C419 P10 Ni5 118.7(3) . .
C415 P10 Ni5 112.1(3) . .
S5 P10 Ni5 105.94(12) . .
C436 C401 C406 94.6(11) . .
C406 C401 C402 113.9(9) . .
C436 C401 C432 114.6(11) . .
C402 C401 C432 133.9(11) . .
C436 C401 Ni5 134.8(7) . .
C406 C401 Ni5 130.6(6) . .
C402 C401 Ni5 115.5(6) . .
C432 C401 Ni5 110.5(8) . .
C406 S5 P10 97.7(3) . .
C402 O5 P9 111.8(8) . .
C403 C402 C401 123.9(9) . .
C403 C402 O5 114.9(8) . .
C401 C402 O5 121.2(9) . .
C404 C403 C402 117.2(11) . .
C405 C404 C403 120.6(11) . .
C406 C405 C404 121.7(12) . .
C405 C406 C401 122.6(10) . .
C405 C406 S5 120.1(8) . .
C401 C406 S5 117.3(8) . .
C436 S5B P9 101.9(6) . .
C432 O5B P10 109.4(12) . .
C401 C432 C433 123.3(12) . .
C401 C432 O5B 126.3(13) . .
C433 C432 O5B 110.4(10) . .
C434 C433 C432 115.5(14) . .
C435 C434 C433 121.9(15) . .
C436 C435 C434 121.6(16) . .
C435 C436 C401 122.5(13) . .
C435 C436 S5B 125.3(11) . .
C401 C436 S5B 112.1(9) . .
C410 C407 C409 108.8(6) . .
C410 C407 C408 110.0(6) . .
C409 C407 C408 108.6(6) . .
C410 C407 P9 112.0(5) . .
C409 C407 P9 104.5(5) . .
C408 C407 P9 112.6(5) . .
C412 C411 C413 110.2(6) . .
C412 C411 C414 110.6(6) . .
C413 C411 C414 107.5(6) . .
C412 C411 P9 113.0(5) . .
C413 C411 P9 111.5(5) . .
C414 C411 P9 103.7(5) . .
C416 C415 C418 111.1(8) . .
C416 C415 C417 110.4(8) . .
C418 C415 C417 109.4(8) . .
C416 C415 P10 111.4(7) . .
C418 C415 P10 111.9(6) . .
C417 C415 P10 102.2(6) . .
C420 C419 C422 112.5(9) . .
C420 C419 C421 108.2(8) . .
C422 C419 C421 108.2(8) . .
C420 C419 P10 104.0(6) . .
C422 C419 P10 110.6(6) . .
C421 C419 P10 113.3(6) . .

loop_
_geom_bond_atom_site_label_1
_geom_bond_atom_site_label_2
_geom_bond_distance
_geom_bond_site_symmetry_2
Ni1 C1 1.899(7) .
Ni1 P1 2.1686(18) .
Ni1 Cl1 2.205(2) .
Ni1 P2 2.2082(18) .
S1 C6 1.757(7) .
S1 P2 2.100(3) .
P1 O1 1.692(5) .
P1 C7 1.851(7) .
P1 C11 1.885(7) .
P2 C15 1.865(7) .
P2 C19 1.886(7) .
O1 C2 1.431(8) .
C1 C2 1.400(10) .
C1 C6 1.402(9) .
C2 C3 1.371(10) .
C3 C4 1.376(11) .
C4 C5 1.342(11) .
C5 C6 1.429(10) .
C7 C8 1.513(11) .
C7 C9 1.546(10) .
C7 C10 1.558(10) .
C11 C14 1.525(11) .
C11 C12 1.536(11) .
C11 C13 1.536(10) .
C15 C17 1.518(12) .
C15 C18 1.526(9) .
C15 C16 1.534(11) .
C19 C20 1.509(11) .
C19 C22 1.518(12) .
C19 C21 1.527(10) .
Ni2 C101 1.903(7) .
Ni2 P3 2.1695(19) .
Ni2 Cl2 2.2083(18) .
Ni2 P4 2.2159(19) .
S2 C106 1.763(8) .
S2 P4 2.116(3) .
P3 O2 1.685(5) .
P3 C111 1.867(8) .
P3 C107 1.868(7) .
P4 C119 1.869(8) .
P4 C115 1.886(7) .
O2 C102 1.392(9) .
C101 C106 1.390(10) .
C101 C102 1.424(10) .
C102 C103 1.413(11) .
C103 C104 1.346(12) .
C104 C105 1.378(12) .
C105 C106 1.400(10) .
C107 C108 1.528(10) .
C107 C110 1.535(11) .
C107 C109 1.552(11) .
C111 C112 1.517(11) .
C111 C114 1.542(10) .
C111 C113 1.550(12) .
C115 C118 1.512(11) .
C115 C117 1.524(11) .
C115 C116 1.535(12) .
C119 C120 1.527(11) .
C119 C121 1.538(10) .
C119 C122 1.541(11) .
Ni3 C201 1.926(7) .
Ni3 P5 2.1736(19) .
Ni3 P6 2.1996(19) .
Ni3 Cl3 2.2062(19) .
P5 O3 1.690(6) .
P5 C207 1.853(7) .
P5 C211 1.867(7) .
P5 S3B 2.057(9) .
P6 O3B 1.660(10) .
P6 C215 1.852(9) .
P6 C229 1.896(11) .
P6 C219 1.900(10) .
P6 S3 2.104(3) .
O3 C202 1.441(7) .
S3 C206 1.707(6) .
O3B C206 1.422(10) .
S3B C202 1.622(9) .
S3B C203 2.206(12) .
C201 C202 1.342(10) .
C201 C206 1.389(9) .
C202 C203 1.380(11) .
C203 C204 1.322(12) .
C204 C205 1.398(13) .
C205 C206 1.456(12) .
C207 C208 1.519(10) .
C207 C210 1.543(10) .
C207 C209 1.551(10) .
C211 C214 1.518(10) .
C211 C212 1.527(11) .
C211 C213 1.530(10) .
C215 C216 1.525(12) .
C215 C218 1.532(11) .
C215 C227 1.543(12) .
C215 C228 1.550(12) .
C215 C217 1.552(12) .
C219 C220 1.502(12) .
C219 C222 1.548(18) .
C219 C221 1.551(18) .
C229 C230 1.499(13) .
C229 C231 1.545(19) .
C229 C232 1.548(19) .
Ni4 C301 1.916(7) .
Ni4 P7 2.1690(19) .
Ni4 Cl4 2.2027(19) .
Ni4 P8 2.207(2) .
P7 O4 1.673(6) .
P7 C307 1.864(7) .
P7 C311 1.882(8) .
P7 S4B 2.085(9) .
P8 O4B 1.636(10) .
P8 C315 1.870(9) .
P8 C319 1.877(9) .
P8 S4 2.095(3) .
O4 C302 1.412(7) .
S4 C306 1.742(6) .
O4B C306 1.409(10) .
S4B C302 1.664(9) .
S4B C303 2.292(13) .
C301 C302 1.383(10) .
C301 C306 1.393(10) .
C302 C303 1.392(11) .
C303 C304 1.388(12) .
C304 C305 1.370(12) .
C305 C306 1.412(11) .
C307 C309 1.518(10) .
C307 C310 1.546(10) .
C307 C308 1.549(10) .
C311 C314 1.514(10) .
C311 C313 1.522(10) .
C311 C312 1.552(10) .
C315 C316 1.511(10) .
C315 C317 1.534(11) .
C315 C328 1.541(11) .
C315 C318 1.564(11) .
C315 C327 1.570(11) .
C319 C321 1.516(11) .
C319 C332 1.522(11) .
C319 C320 1.522(10) .
C319 C322 1.531(11) .
C319 C331 1.534(11) .
Ni5 C401 1.913(8) .
Ni5 P9 2.1795(19) .
Ni5 P10 2.1929(19) .
Ni5 Cl5 2.208(2) .
P9 O5 1.593(11) .
P9 C411 1.873(7) .
P9 C407 1.884(7) .
P9 S5B 2.093(8) .
P10 O5B 1.550(17) .
P10 C419 1.862(8) .
P10 C415 1.895(8) .
P10 S5 2.148(4) .
C401 C436 1.409(10) .
C401 C406 1.420(9) .
C401 C402 1.426(9) .
C401 C432 1.434(9) .
S5 C406 1.745(11) .
O5 C402 1.434(14) .
C402 C403 1.418(13) .
C403 C404 1.389(14) .
C404 C405 1.370(15) .
C405 C406 1.363(16) .
S5B C436 1.716(13) .
O5B C432 1.451(15) .
C432 C433 1.436(15) .
C433 C434 1.386(16) .
C434 C435 1.372(16) .
C435 C436 1.344(17) .
C407 C410 1.519(11) .
C407 C409 1.537(11) .
C407 C408 1.538(10) .
C411 C412 1.515(10) .
C411 C413 1.530(11) .
C411 C414 1.557(10) .
C415 C416 1.485(14) .
C415 C418 1.524(11) .
C415 C417 1.570(14) .
C419 C420 1.513(13) .
C419 C422 1.526(13) .
C419 C421 1.536(11) .
